data_7239814
loop_
_publ_author_name
'Sarmah, Kashyap Kumar'
'Nath, Nilamoni'
'Rao, Dharmaraj R.'
'Thakuria, Ranjit'

_publ_section_title
;
 Mechanochemical synthesis of drug--drug and drug--nutraceutical
 multicomponent solids of olanzapine
;
_journal_issue 6
_journal_name_full CrystEngComm
_journal_page_first 1120
_journal_page_last 1130
_journal_paper_doi 10.1039/C9CE01504C
_journal_volume 22
_journal_year 2020
_chemical_formula_moiety 'C28 H32 N4 O9 S'
_chemical_formula_sum 'C28 H32 N4 O9 S'
_chemical_formula_weight 600.63
_space_group_crystal_system monoclinic
_space_group_IT_number 14
_space_group_name_Hall '-P 2ybc'
_space_group_name_H-M_alt 'P 1 21/c 1'
_atom_sites_solution_hydrogens mixed
_audit_creation_method SHELXL-2016/6
_audit_update_record
;
2019-05-28 deposited with the CCDC.	2020-01-02 downloaded from the CCDC.
;
_cell_angle_alpha 90
_cell_angle_beta 97.163(5)
_cell_angle_gamma 90
_cell_formula_units_Z 4
_cell_length_a 9.9166(10)
_cell_length_b 13.3673(14)
_cell_length_c 23.035(2)
_cell_measurement_reflns_used 5290
_cell_measurement_temperature 296(2)
_cell_measurement_theta_max 26.04
_cell_measurement_theta_min 2.56
_cell_volume 3029.6(5)
_computing_cell_refinement 'Bruker SAINT'
_computing_data_collection 'Bruker APEX2'
_computing_data_reduction 'Bruker SAINT'
_computing_molecular_graphics 'Bruker SHELXTL'
_computing_publication_material 'Bruker SHELXTL'
_computing_structure_refinement 'SHELXL-2016/6 (Sheldrick, 2016)'
_computing_structure_solution 'SHELXL-2016/6 (Sheldrick, 2016)'
_diffrn_ambient_temperature 296(2)
_diffrn_measured_fraction_theta_full 0.997
_diffrn_measured_fraction_theta_max 0.994
_diffrn_measurement_device_type 'Bruker APEX-II CCD'
_diffrn_measurement_method '\f and \w scans'
_diffrn_radiation_type MoK\a
_diffrn_radiation_wavelength 0.71073
_diffrn_reflns_av_R_equivalents 0.0421
_diffrn_reflns_av_unetI/netI 0.0455
_diffrn_reflns_Laue_measured_fraction_full 0.997
_diffrn_reflns_Laue_measured_fraction_max 0.994
_diffrn_reflns_limit_h_max 12
_diffrn_reflns_limit_h_min -11
_diffrn_reflns_limit_k_max 16
_diffrn_reflns_limit_k_min -13
_diffrn_reflns_limit_l_max 28
_diffrn_reflns_limit_l_min -28
_diffrn_reflns_number 22206
_diffrn_reflns_point_group_measured_fraction_full 0.997
_diffrn_reflns_point_group_measured_fraction_max 0.994
_diffrn_reflns_theta_full 25.242
_diffrn_reflns_theta_max 26.428
_diffrn_reflns_theta_min 1.765
_diffrn_source 'fine-focus sealed tube'
_exptl_absorpt_coefficient_mu 0.164
_exptl_absorpt_correction_T_max 0.981
_exptl_absorpt_correction_T_min 0.972
_exptl_absorpt_correction_type multi-scan
_exptl_absorpt_process_details 'Bruker AXS SADABS program'
_exptl_crystal_colour yellow
_exptl_crystal_density_diffrn 1.317
_exptl_crystal_description block
_exptl_crystal_F_000 1264
_exptl_crystal_size_max 0.210
_exptl_crystal_size_mid 0.140
_exptl_crystal_size_min 0.110
_refine_diff_density_max 0.703
_refine_diff_density_min -0.395
_refine_diff_density_rms 0.095
_refine_ls_extinction_method none
_refine_ls_goodness_of_fit_ref 1.038
_refine_ls_hydrogen_treatment mixed
_refine_ls_matrix_type full
_refine_ls_number_parameters 395
_refine_ls_number_reflns 6198
_refine_ls_number_restraints 1
_refine_ls_restrained_S_all 1.038
_refine_ls_R_factor_all 0.1234
_refine_ls_R_factor_gt 0.0781
_refine_ls_shift/su_max 0.001
_refine_ls_shift/su_mean 0.000
_refine_ls_structure_factor_coef Fsqd
_refine_ls_weighting_details 'w=1/[\s^2^(Fo^2^)+(0.1660P)^2^+1.3083P] where P=(Fo^2^+2Fc^2^)/3'
_refine_ls_weighting_scheme calc
_refine_ls_wR_factor_gt 0.2347
_refine_ls_wR_factor_ref 0.2804
_reflns_Friedel_coverage 0.000
_reflns_number_gt 3871
_reflns_number_total 6198
_reflns_threshold_expression 'I > 2\s(I)'
_cod_data_source_file c9ce01504c2.cif
_cod_data_source_block OLN-SPA-MeCN
_cod_depositor_comments
;Adding full bibliography for 7239811--7239814.cif.

 Adding full bibliography for 7239811--7239814.cif.
;
_cod_original_sg_symbol_H-M 'P 21/c'
_cod_database_code 7239814
_shelx_shelxl_version_number 2016/6
_shelx_space_group_comment
;
The symmetry employed for this shelxl refinement is uniquely defined
by the following loop, which should always be used as a source of
symmetry information in preference to the above space-group names.
They are only intended as comments.
;
_shelx_estimated_absorpt_t_min 0.966
_shelx_estimated_absorpt_t_max 0.982
_exptl_absorpt_special_details 'Sheldrick,G.M.,2015,University of gottingen'

loop_
_space_group_symop_operation_xyz
'x, y, z'
'-x, y+1/2, -z+1/2'
'-x, -y, -z'
'x, -y-1/2, z-1/2'

loop_
_atom_site_label
_atom_site_type_symbol
_atom_site_fract_x
_atom_site_fract_y
_atom_site_fract_z
_atom_site_U_iso_or_equiv
_atom_site_adp_type
_atom_site_occupancy
_atom_site_site_symmetry_order
_atom_site_calc_flag
_atom_site_refinement_flags_posn
_atom_site_refinement_flags_adp
C1 C 1.2710(3) 0.0305(2) 0.11225(15) 0.0477(8) Uani 1 1 d . .
C2 C 1.2672(4) -0.0304(3) 0.16178(15) 0.0526(9) Uani 1 1 d . .
C3 C 1.0319(4) -0.0674(3) 0.15107(15) 0.0487(8) Uani 1 1 d . .
H3AA H 0.534(7) 0.295(5) 0.151(3) 0.13(2) Uiso 1 1 d . .
H3 H 0.746(5) 0.328(4) 0.017(2) 0.096(16) Uiso 1 1 d . .
C4 C 0.9814(3) -0.0217(2) 0.10009(13) 0.0404(7) Uani 1 1 d . .
C5 C 1.0388(3) 0.0732(2) 0.08269(13) 0.0397(7) Uani 1 1 d . .
C6 C 0.8712(3) -0.0759(2) 0.06936(15) 0.0464(8) Uani 1 1 d . .
H6 H 0.826088 -0.054713 0.033640 0.056 Uiso 1 1 calc R U
C7 C 0.8372(4) -0.1608(3) 0.09631(17) 0.0562(9) Uani 1 1 d . .
C8 C 0.7288(5) -0.2349(3) 0.0772(2) 0.0837(14) Uani 1 1 d . .
H8A H 0.679812 -0.214052 0.040633 0.126 Uiso 1 1 calc R U
H8B H 0.667343 -0.239381 0.106201 0.126 Uiso 1 1 calc R U
H8C H 0.769176 -0.299209 0.072497 0.126 Uiso 1 1 calc R U
C9 C 1.3824(5) -0.0821(3) 0.18481(19) 0.0687(11) Uani 1 1 d . .
H9 H 1.379362 -0.122044 0.217659 0.082 Uiso 1 1 calc R U
C10 C 1.5008(4) -0.0755(4) 0.1603(2) 0.0781(13) Uani 1 1 d . .
H10 H 1.577439 -0.110156 0.176841 0.094 Uiso 1 1 calc R U
C11 C 1.5065(4) -0.0180(3) 0.1114(2) 0.0760(13) Uani 1 1 d . .
H11 H 1.586091 -0.014746 0.094024 0.091 Uiso 1 1 calc R U
C12 C 1.3928(4) 0.0352(3) 0.08816(19) 0.0602(10) Uani 1 1 d . .
H12 H 1.397826 0.075228 0.055479 0.072 Uiso 1 1 calc R U
C13 C 0.8113(3) 0.1547(2) 0.07132(15) 0.0462(8) Uani 1 1 d . .
H13A H 0.814520 0.207324 0.100424 0.055 Uiso 1 1 calc R U
H13B H 0.781751 0.093601 0.088656 0.055 Uiso 1 1 calc R U
C14 C 0.7122(3) 0.1824(2) 0.01911(16) 0.0509(8) Uani 1 1 d . .
H14A H 0.704808 0.127857 -0.008893 0.061 Uiso 1 1 calc R U
H14B H 0.623259 0.193549 0.031258 0.061 Uiso 1 1 calc R U
C15 C 0.9007(4) 0.2628(3) -0.02229(15) 0.0527(9) Uani 1 1 d . .
H15A H 0.931475 0.325760 -0.036949 0.063 Uiso 1 1 calc R U
H15B H 0.903045 0.212942 -0.052743 0.063 Uiso 1 1 calc R U
C16 C 0.9954(3) 0.2319(2) 0.03062(16) 0.0482(8) Uani 1 1 d . .
H16A H 1.086133 0.222312 0.020050 0.058 Uiso 1 1 calc R U
H16B H 0.999323 0.283954 0.060138 0.058 Uiso 1 1 calc R U
C17 C 0.6647(5) 0.3015(4) -0.0624(2) 0.0807(13) Uani 1 1 d . .
H17A H 0.698339 0.360219 -0.079828 0.121 Uiso 1 1 calc R U
H17B H 0.575637 0.314730 -0.051949 0.121 Uiso 1 1 calc R U
H17C H 0.660074 0.247191 -0.089781 0.121 Uiso 1 1 calc R U
C18 C 0.5047(6) 0.0869(3) 0.30047(17) 0.0775(15) Uani 1 1 d . .
C19 C 0.6399(6) 0.0854(3) 0.28728(19) 0.0738(12) Uani 1 1 d . .
H19 H 0.704677 0.046163 0.309394 0.089 Uiso 1 1 calc R U
C20 C 0.6757(5) 0.1412(3) 0.24230(18) 0.0694(11) Uani 1 1 d . .
C21 C 0.5792(5) 0.1998(3) 0.20916(16) 0.0616(10) Uani 1 1 d . .
C22 C 0.4467(5) 0.2049(3) 0.22196(17) 0.0620(10) Uani 1 1 d . .
C23 C 0.4084(5) 0.1480(3) 0.26799(18) 0.0714(13) Uani 1 1 d . .
H23 H 0.319601 0.150597 0.277024 0.086 Uiso 1 1 calc R U
C24 C 0.4730(7) 0.0210(4) 0.3477(2) 0.1004(19) Uani 1 1 d . .
H24 H 0.545642 -0.018009 0.363992 0.120 Uiso 1 1 calc R U
C25 C 0.3686(8) 0.0080(4) 0.3695(3) 0.112(2) Uani 1 1 d . .
H25 H 0.293612 0.046667 0.355412 0.135 Uiso 1 1 calc R U
C26 C 0.3511(8) -0.0672(4) 0.4184(3) 0.0987(19) Uani 1 1 d . .
C27 C 0.9060(6) 0.0862(4) 0.2578(3) 0.1056(18) Uani 1 1 d . .
H27A H 0.882935 0.016661 0.252953 0.158 Uiso 1 1 calc R U
H27B H 0.913563 0.103324 0.298544 0.158 Uiso 1 1 calc R U
H27C H 0.991223 0.098486 0.243354 0.158 Uiso 1 1 calc R U
C28 C 0.2283(5) 0.2821(4) 0.1950(2) 0.0931(16) Uani 1 1 d . .
H28A H 0.186475 0.329113 0.166785 0.140 Uiso 1 1 calc R U
H28B H 0.224272 0.307483 0.233726 0.140 Uiso 1 1 calc R U
H28C H 0.181083 0.219403 0.190434 0.140 Uiso 1 1 calc R U
H4 H 1.153(5) -0.071(3) 0.2250(14) 0.098(16) Uiso 1 1 d D .
N1 N 1.1663(3) 0.0966(2) 0.08859(12) 0.0454(7) Uani 1 1 d . .
N2 N 0.9474(2) 0.13992(19) 0.05373(11) 0.0411(6) Uani 1 1 d . .
N3 N 0.7579(3) 0.2744(2) -0.00891(12) 0.0475(7) Uani 1 1 d . .
N4 N 1.1458(3) -0.0359(3) 0.18844(13) 0.0593(8) Uani 1 1 d D .
O1 O 0.4528(6) -0.1260(4) 0.4361(2) 0.1237(15) Uani 1 1 d . .
O2 O 0.2485(5) -0.0696(3) 0.4366(2) 0.1302(18) Uani 1 1 d . .
O3 O 0.6194(4) 0.2523(3) 0.16359(15) 0.0845(10) Uani 1 1 d . .
O4 O 0.8033(3) 0.1452(3) 0.22615(15) 0.0924(10) Uani 1 1 d . .
O5 O 0.3661(3) 0.2680(2) 0.18616(14) 0.0800(9) Uani 1 1 d . .
O6 O 0.0995(4) 0.8559(3) 0.29667(16) 0.1107(13) Uani 1 1 d . .
O7 O 0.2228(10) 0.0628(6) 0.5370(3) 0.233(4) Uani 1 1 d . .
O8 O 0.9708(14) -0.0033(6) 0.3996(4) 0.290(5) Uani 1 1 d . .
O9 O 0.3239(19) 0.1955(13) 0.5606(5) 0.414(10) Uani 1 1 d . .
S1 S 0.94454(12) -0.17697(7) 0.16140(4) 0.0655(4) Uani 1 1 d . .

loop_
_atom_site_aniso_label
_atom_site_aniso_U_11
_atom_site_aniso_U_22
_atom_site_aniso_U_33
_atom_site_aniso_U_23
_atom_site_aniso_U_13
_atom_site_aniso_U_12
C1 0.0440(18) 0.0445(18) 0.0531(19) -0.0100(15) 0.0000(15) 0.0000(14)
C2 0.053(2) 0.056(2) 0.0469(18) -0.0110(16) -0.0006(16) 0.0087(16)
C3 0.054(2) 0.0478(19) 0.0475(18) 0.0016(14) 0.0191(17) 0.0078(15)
C4 0.0398(16) 0.0387(16) 0.0450(17) 0.0002(13) 0.0141(14) 0.0025(13)
C5 0.0428(18) 0.0399(16) 0.0380(15) -0.0042(12) 0.0115(14) 0.0018(13)
C6 0.0442(18) 0.0443(18) 0.0531(19) -0.0017(14) 0.0156(16) 0.0011(14)
C7 0.059(2) 0.0467(19) 0.069(2) -0.0031(16) 0.0304(19) -0.0045(16)
C8 0.080(3) 0.061(3) 0.116(4) -0.014(2) 0.036(3) -0.025(2)
C9 0.074(3) 0.064(2) 0.063(2) -0.0070(19) -0.012(2) 0.022(2)
C10 0.053(3) 0.075(3) 0.100(4) -0.013(3) -0.015(2) 0.017(2)
C11 0.039(2) 0.075(3) 0.113(4) -0.012(3) 0.004(2) 0.0011(19)
C12 0.0396(19) 0.062(2) 0.078(3) -0.0049(19) 0.0025(18) -0.0061(16)
C13 0.0429(18) 0.0439(17) 0.0554(19) 0.0046(14) 0.0209(16) 0.0049(13)
C14 0.0457(19) 0.0403(17) 0.068(2) -0.0039(15) 0.0137(17) 0.0018(14)
C15 0.062(2) 0.0462(19) 0.055(2) 0.0065(15) 0.0260(18) 0.0095(16)
C16 0.0439(18) 0.0378(17) 0.065(2) 0.0045(15) 0.0163(17) -0.0008(13)
C17 0.087(3) 0.082(3) 0.067(3) 0.007(2) -0.012(2) 0.020(2)
C18 0.141(5) 0.052(2) 0.040(2) -0.0065(17) 0.012(3) -0.031(3)
C19 0.107(4) 0.060(2) 0.055(2) -0.0013(18) 0.012(2) -0.007(2)
C20 0.100(3) 0.054(2) 0.057(2) 0.0002(18) 0.020(2) 0.000(2)
C21 0.084(3) 0.052(2) 0.054(2) 0.0023(16) 0.030(2) 0.0001(19)
C22 0.083(3) 0.053(2) 0.054(2) -0.0051(17) 0.022(2) -0.0061(19)
C23 0.091(3) 0.070(3) 0.060(2) -0.018(2) 0.033(2) -0.032(2)
C24 0.166(6) 0.079(3) 0.060(3) -0.011(2) 0.031(3) -0.059(3)
C25 0.184(6) 0.068(3) 0.098(4) -0.017(3) 0.074(4) -0.040(4)
C26 0.149(6) 0.050(3) 0.104(4) -0.005(3) 0.046(4) -0.016(3)
C27 0.106(4) 0.096(4) 0.115(4) 0.000(3) 0.015(4) 0.034(3)
C28 0.080(3) 0.106(4) 0.098(4) -0.025(3) 0.030(3) 0.006(3)
N1 0.0407(15) 0.0436(14) 0.0521(16) -0.0009(12) 0.0067(13) 0.0014(12)
N2 0.0364(14) 0.0392(13) 0.0497(15) 0.0053(11) 0.0127(12) 0.0007(11)
N3 0.0531(17) 0.0427(15) 0.0470(15) -0.0011(12) 0.0074(13) 0.0075(12)
N4 0.065(2) 0.075(2) 0.0388(15) 0.0013(14) 0.0073(15) 0.0148(16)
O1 0.152(4) 0.110(3) 0.121(3) 0.002(3) 0.065(3) -0.030(3)
O2 0.169(4) 0.073(2) 0.170(4) 0.032(2) 0.104(4) -0.002(2)
O3 0.089(2) 0.086(2) 0.087(2) 0.0300(17) 0.0464(19) 0.0160(18)
O4 0.087(2) 0.105(2) 0.091(2) 0.0175(19) 0.0310(19) 0.0277(19)
O5 0.074(2) 0.086(2) 0.084(2) 0.0092(17) 0.0264(17) 0.0091(16)
O6 0.104(3) 0.145(3) 0.084(2) 0.026(2) 0.016(2) 0.011(3)
O7 0.351(11) 0.182(7) 0.163(5) -0.047(5) 0.018(6) 0.119(7)
O8 0.451(15) 0.166(7) 0.221(8) 0.055(6) -0.086(9) -0.013(8)
O9 0.65(3) 0.366(17) 0.225(11) -0.038(11) 0.029(14) 0.179(19)
S1 0.0847(8) 0.0532(6) 0.0647(6) 0.0158(4) 0.0338(6) 0.0041(5)

loop_
_atom_type_symbol
_atom_type_description
_atom_type_scat_dispersion_real
_atom_type_scat_dispersion_imag
_atom_type_scat_source
C C 0.0033 0.0016 'International Tables Vol C Tables 4.2.6.8 and 6.1.1.4'
H H 0.0000 0.0000 'International Tables Vol C Tables 4.2.6.8 and 6.1.1.4'
N N 0.0061 0.0033 'International Tables Vol C Tables 4.2.6.8 and 6.1.1.4'
O O 0.0106 0.0060 'International Tables Vol C Tables 4.2.6.8 and 6.1.1.4'
S S 0.1246 0.1234 'International Tables Vol C Tables 4.2.6.8 and 6.1.1.4'

loop_
_geom_angle_atom_site_label_1
_geom_angle_atom_site_label_2
_geom_angle_atom_site_label_3
_geom_angle
C12 C1 C2 117.5(3)
C12 C1 N1 116.7(3)
C2 C1 N1 125.4(3)
C9 C2 C1 119.7(4)
C9 C2 N4 120.9(4)
C1 C2 N4 119.4(3)
C4 C3 N4 125.3(3)
C4 C3 S1 111.2(3)
N4 C3 S1 123.3(3)
C3 C4 C6 112.2(3)
C3 C4 C5 120.7(3)
C6 C4 C5 127.1(3)
N1 C5 N2 118.0(3)
N1 C5 C4 126.0(3)
N2 C5 C4 115.9(3)
C7 C6 C4 114.7(3)
C7 C6 H6 122.7
C4 C6 H6 122.7
C6 C7 C8 129.3(4)
C6 C7 S1 109.8(3)
C8 C7 S1 120.9(3)
C7 C8 H8A 109.5
C7 C8 H8B 109.5
H8A C8 H8B 109.5
C7 C8 H8C 109.5
H8A C8 H8C 109.5
H8B C8 H8C 109.5
C10 C9 C2 121.4(4)
C10 C9 H9 119.3
C2 C9 H9 119.3
C9 C10 C11 120.0(4)
C9 C10 H10 120.0
C11 C10 H10 120.0
C10 C11 C12 119.4(4)
C10 C11 H11 120.3
C12 C11 H11 120.3
C11 C12 C1 121.9(4)
C11 C12 H12 119.1
C1 C12 H12 119.1
N2 C13 C14 110.1(3)
N2 C13 H13A 109.6
C14 C13 H13A 109.6
N2 C13 H13B 109.6
C14 C13 H13B 109.6
H13A C13 H13B 108.2
N3 C14 C13 110.4(3)
N3 C14 H14A 109.6
C13 C14 H14A 109.6
N3 C14 H14B 109.6
C13 C14 H14B 109.6
H14A C14 H14B 108.1
N3 C15 C16 112.0(3)
N3 C15 H15A 109.2
C16 C15 H15A 109.2
N3 C15 H15B 109.2
C16 C15 H15B 109.2
H15A C15 H15B 107.9
N2 C16 C15 109.4(3)
N2 C16 H16A 109.8
C15 C16 H16A 109.8
N2 C16 H16B 109.8
C15 C16 H16B 109.8
H16A C16 H16B 108.2
N3 C17 H17A 109.5
N3 C17 H17B 109.5
H17A C17 H17B 109.5
N3 C17 H17C 109.5
H17A C17 H17C 109.5
H17B C17 H17C 109.5
C23 C18 C19 119.8(4)
C23 C18 C24 123.5(5)
C19 C18 C24 116.7(5)
C20 C19 C18 120.1(5)
C20 C19 H19 120.0
C18 C19 H19 120.0
C19 C20 O4 124.6(4)
C19 C20 C21 120.1(4)
O4 C20 C21 115.3(3)
O3 C21 C22 121.0(4)
O3 C21 C20 117.7(4)
C22 C21 C20 121.2(3)
O5 C22 C21 113.7(3)
O5 C22 C23 127.0(4)
C21 C22 C23 119.4(4)
C22 C23 C18 119.4(4)
C22 C23 H23 120.3
C18 C23 H23 120.3
C25 C24 C18 131.7(7)
C25 C24 H24 114.2
C18 C24 H24 114.2
C24 C25 C26 125.1(7)
C24 C25 H25 117.4
C26 C25 H25 117.4
O2 C26 O1 123.7(6)
O2 C26 C25 118.2(7)
O1 C26 C25 118.0(6)
O4 C27 H27A 109.5
O4 C27 H27B 109.5
H27A C27 H27B 109.5
O4 C27 H27C 109.5
H27A C27 H27C 109.5
H27B C27 H27C 109.5
O5 C28 H28A 109.5
O5 C28 H28B 109.5
H28A C28 H28B 109.5
O5 C28 H28C 109.5
H28A C28 H28C 109.5
H28B C28 H28C 109.5
C5 N1 C1 123.3(3)
C5 N2 C16 120.1(2)
C5 N2 C13 121.5(2)
C16 N2 C13 110.1(2)
C14 N3 C17 111.7(3)
C14 N3 C15 110.6(3)
C17 N3 C15 111.2(3)
C14 N3 H3 107(3)
C17 N3 H3 103(3)
C15 N3 H3 113(3)
C3 N4 C2 114.4(3)
C3 N4 H4 111(3)
C2 N4 H4 116(3)
C21 O3 H3AA 101(3)
C20 O4 C27 118.1(4)
C22 O5 C28 119.8(4)
C3 S1 C7 92.23(17)

loop_
_geom_bond_atom_site_label_1
_geom_bond_atom_site_label_2
_geom_bond_distance
C1 C12 1.392(5)
C1 C2 1.406(5)
C1 N1 1.419(4)
C2 C9 1.383(5)
C2 N4 1.420(5)
C3 C4 1.362(5)
C3 N4 1.397(5)
C3 S1 1.733(4)
C4 C6 1.424(5)
C4 C5 1.467(4)
C5 N1 1.293(4)
C5 N2 1.382(4)
C6 C7 1.356(5)
C6 H6 0.9300
C7 C8 1.488(6)
C7 S1 1.741(4)
C8 H8A 0.9600
C8 H8B 0.9600
C8 H8C 0.9600
C9 C10 1.367(7)
C9 H9 0.9300
C10 C11 1.371(7)
C10 H10 0.9300
C11 C12 1.383(6)
C11 H11 0.9300
C12 H12 0.9300
C13 N2 1.469(4)
C13 C14 1.501(5)
C13 H13A 0.9700
C13 H13B 0.9700
C14 N3 1.486(4)
C14 H14A 0.9700
C14 H14B 0.9700
C15 N3 1.495(4)
C15 C16 1.501(5)
C15 H15A 0.9700
C15 H15B 0.9700
C16 N2 1.444(4)
C16 H16A 0.9700
C16 H16B 0.9700
C17 N3 1.489(5)
C17 H17A 0.9600
C17 H17B 0.9600
C17 H17C 0.9600
C18 C23 1.401(7)
C18 C19 1.412(7)
C18 C24 1.464(6)
C19 C20 1.359(6)
C19 H19 0.9300
C20 O4 1.364(5)
C20 C21 1.389(6)
C21 O3 1.363(4)
C21 C22 1.384(6)
C22 O5 1.365(5)
C22 C23 1.396(5)
C23 H23 0.9300
C24 C25 1.218(8)
C24 H24 0.9300
C25 C26 1.536(8)
C25 H25 0.9300
C26 O2 1.148(7)
C26 O1 1.303(8)
C27 O4 1.416(6)
C27 H27A 0.9600
C27 H27B 0.9600
C27 H27C 0.9600
C28 O5 1.419(5)
C28 H28A 0.9600
C28 H28B 0.9600
C28 H28C 0.9600
N3 H3 0.95(5)
N4 H4 0.960(19)
O3 H3AA 1.04(7)
